data_4002510
loop_
_publ_author_name
'Lahtinen, M.'
'Valkonen, J.'

_publ_section_title
;
 X-ray powder structure determination and thermal behavior of a new
 modification of Pb(II) selenite
;
_journal_name_full 'Chemistry of Materials (1,1989-)'
_journal_page_first 1812
_journal_page_last 1817
_journal_volume 14
_journal_year 2002
_chemical_formula_sum 'O3 Pb Se'
_chemical_name_systematic 'Pb (Se O3)'
_space_group_IT_number 14
_symmetry_space_group_name_Hall '-P 2ybc'
_symmetry_space_group_name_H-M 'P 1 21/c 1'
_cell_angle_alpha 90
_cell_angle_beta 103.032
_cell_angle_gamma 90
_cell_formula_units_Z 8
_cell_length_a 9.1587
_cell_length_b 8.0902
_cell_length_c 8.7932
_cell_volume 634.758
_citation_journal_id_ASTM CMATEX
_cod_data_source_file Lahtinen_CMATEX_2002_236.cif
_cod_data_source_block O3Pb1Se1
_cod_original_cell_volume 634.7576
_cod_original_formula_sum 'O3 Pb1 Se1'
_cod_database_code 4002510

loop_
_symmetry_equiv_pos_as_xyz
x,y,z
-x,y+1/2,-z+1/2
-x,-y,-z
x,-y-1/2,z-1/2

loop_
_atom_site_label
_atom_site_type_symbol
_atom_site_fract_x
_atom_site_fract_y
_atom_site_fract_z
_atom_site_occupancy
_atom_site_U_iso_or_equiv
Pb2 Pb+2 0.0045 0.165 0.173 1 0.0
Se2 Se+4 0.681 0.8994 0.0536 1 0.0
O2 O-2 0.6164 0.0509 0.404 1 0.0
O3 O-2 0.842 0.05 0.6389 1 0.0
Se1 Se+4 0.7953 0.0081 0.448 1 0.0
Pb1 Pb+2 0.6042 0.1753 0.727 1 0.0
O5 O-2 0.665 0.1106 0.0404 1 0.0
O4 O-2 0.6641 0.8523 0.8577 1 0.0
O1 O-2 0.8673 0.1729 0.3757 1 0.0
O6 O-2 0.8647 0.8789 0.1203 1 0.0
